data_4323132
loop_
_publ_author_name
'Nobuaki Hamanaka'
'Hideo Imoto'

_publ_section_title
;
 Syntheses, Structures, and Magnetic Properties of Metal(II) Phosphates
 with M(OH)(PO4)2- Layers (M = Ni, Co, Mg)
;
_journal_name_full 'Inorganic Chemistry'
_journal_page_first 5844
_journal_page_last 5850
_journal_paper_doi 10.1021/ic980595n
_journal_volume 37
_journal_year 1998
_chemical_formula_structural 'Na (H3O)2 (Ni4 (OH)4 (HPO4)3 (H2PO4))'
_chemical_formula_sum 'H15 Na Ni4 O22 P4'
_chemical_formula_weight 748.76
_space_group_IT_number 4
_symmetry_cell_setting monoclinic
_symmetry_Int_Tables_number 4
_symmetry_space_group_name_Hall 'P 2yb'
_symmetry_space_group_name_H-M 'P 1 21 1'
_atom_type_scat_source 'Int. Tables Vol IV Tables 2.2B'
_cell_angle_alpha 90
_cell_angle_beta 106.19(3)
_cell_angle_gamma 90
_cell_formula_units_Z 2
_cell_length_a 8.374(2)
_cell_length_b 12.811(4)
_cell_length_c 8.407(3)
_cell_measurement_reflns_used 21
_cell_measurement_temperature 296
_cell_measurement_theta_max 15.7
_cell_measurement_theta_min 13.8
_cell_volume 866.1(5)
_computing_cell_refinement 'MSC/AFC Diffractometer Control'
_computing_data_collection 'MSC/AFC Diffractometer Control'
_computing_data_reduction teXsan
_computing_structure_refinement 'ANYBLK(Imoto, 1997)'
_computing_structure_solution 'SHELXS-86 (Sheldrick, 1986)'
_diffrn_ambient_temperature 296
_diffrn_measurement_device 'Rigaku AFC5R'
_diffrn_measurement_method \w-2\q
_diffrn_radiation_detector 'scintillation counter'
_diffrn_radiation_monochromator graphite
_diffrn_radiation_source 'Rigaku rotating anode'
_diffrn_radiation_type Mo_K\a
_diffrn_radiation_wavelength 0.7107
_diffrn_reflns_av_R_equivalents 0.075
_diffrn_reflns_limit_h_max 10
_diffrn_reflns_limit_h_min -10
_diffrn_reflns_limit_k_max 16
_diffrn_reflns_limit_k_min -16
_diffrn_reflns_limit_l_max 10
_diffrn_reflns_limit_l_min -10
_diffrn_reflns_number 7942
_diffrn_reflns_reduction_process 'Lp corrections applied'
_diffrn_reflns_theta_max 27.50
_diffrn_reflns_theta_min 3.0
_diffrn_standards_decay_% 0.20
_diffrn_standards_interval_count 150
_diffrn_standards_number 3
_exptl_absorpt_coefficient_mu 4.794
_exptl_absorpt_correction_T_max 0.975
_exptl_absorpt_correction_T_min 0.946
_exptl_absorpt_correction_type empirical
_exptl_absorpt_process_details '\y-scan method (North & Phillops, 1968)'
_exptl_crystal_colour 'light green'
_exptl_crystal_density_diffrn 2.871
_exptl_crystal_density_meas ?
_exptl_crystal_description needle
_exptl_crystal_F_000 748.00
_exptl_crystal_size_max 0.3
_exptl_crystal_size_mid 0.03
_exptl_crystal_size_min 0.02
_refine_diff_density_max 1.404
_refine_diff_density_min -0.987
_refine_ls_abs_structure_details
;
  Reflections hkl and -h-k-l were not averaged.The crystal was assumed to 
  contain both of the enantiomorphs and the ratio was refined by Flack's 
  method (Flack, H. D. Acta Cryst. A39, 876).
;
_refine_ls_abs_structure_Flack 0.72(4)
_refine_ls_extinction_method none
_refine_ls_goodness_of_fit_all 1.248
_refine_ls_goodness_of_fit_obs 1.306
_refine_ls_hydrogen_treatment none
_refine_ls_matrix_type full
_refine_ls_number_constraints 1
_refine_ls_number_parameters 170
_refine_ls_number_reflns 3139
_refine_ls_R_factor_all 0.0854
_refine_ls_R_factor_obs 0.0688
_refine_ls_shift/esd_max 0.0001
_refine_ls_structure_factor_coef Fsqd
_refine_ls_weighting_details 'w = 1/[\s^2^(Fo) + 0.0079|Fo|^2^]'
_refine_ls_weighting_scheme calc
_refine_ls_wR_factor_all 0.0935
_refine_ls_wR_factor_obs 0.0865
_reflns_number_observed 3139
_reflns_number_total 3972
_reflns_observed_criterion >1.0sigma(I)
_cod_data_source_file ic980595n_1.cif
_cod_data_source_block 1_Na(H3O)2{Ni4(OH)4(HPO4)3(H2PO4)}
_cod_depositor_comments
;
The following automatic conversions were performed:

'_exptl_crystal_density_meas' value 'not measured' was changed to '?'
- the value is perceived as not measured.

Automatic conversion script
Id: cif_fix_values 3008 2015-01-20 13:52:24Z robertas 

The following automatic conversions were performed:

'_refine_ls_weighting_scheme' value 'w = 1/[\s^2^(Fo) +
0.0079|Fo|^2^]' was changed to 'calc'. New tag
'_refine_ls_weighting_details' was created. The value of the new tag
was set to 'w = 1/[\s^2^(Fo) + 0.0079|Fo|^2^]'.

Automatic conversion script
Id: cif_fix_values 3143 2015-03-26 13:38:13Z robertas 
;
_cod_original_sg_symbol_H-M 'P 21'
_cod_original_formula_sum 'H15 Na O22 Ni4 P4 '
_cod_database_code 4323132

loop_
_symmetry_equiv_pos_as_xyz
x,y,z
-x,1/2+y,-z

loop_
_atom_site_aniso_label
_atom_site_aniso_U_11
_atom_site_aniso_U_22
_atom_site_aniso_U_33
_atom_site_aniso_U_12
_atom_site_aniso_U_13
_atom_site_aniso_U_23
Ni.ax 0.0083(9) 0.0102(12) 0.0119(7) 0.0004(9) 0.0030(6) -0.0012(8)
Ni.ay 0.0080(9) 0.0075(11) 0.0129(7) -0.0006(8) 0.0024(6) 0.0024(8)
Ni.bx 0.0092(8) 0.0099(10) 0.0132(7) 0.0003(7) 0.0039(6) 0.0007(7)
Ni.by 0.0090(8) 0.0077(9) 0.0127(6) 0.0004(7) 0.0041(6) -0.0001(7)
P1x 0.010(2) 0.006(2) 0.0121(15) 0.0005(13) 0.0026(12) 0.0017(13)
P1y 0.012(2) 0.012(2) 0.0094(15) -0.0011(14) 0.0013(13) -0.0001(13)
P2x 0.009(2) 0.009(2) 0.0092(15) -0.0020(13) 0.0033(13) -0.0008(13)
P2y 0.007(2) 0.011(2) 0.0095(15) 0.0010(14) 0.0022(13) 0.0013(13)

loop_
_atom_site_label
_atom_site_fract_x
_atom_site_fract_y
_atom_site_fract_z
_atom_site_U_iso_or_equiv
_atom_site_thermal_displace_type
_atom_site_occupancy
_atom_site_refinement_flags
Ni.ax 0.3015(2) 0.11447 0.0057(2) 0.0101(8) Uani 1.0 .
Ni.ay 0.1928(2) -0.11513(13) -0.0062(2) 0.0096(9) Uani 1.0 .
Ni.bx 0.6828(2) 0.1114(2) -0.0076(2) 0.0106(7) Uani 1.0 .
Ni.by -0.1959(2) -0.1166(2) -0.0196(2) 0.0096(7) Uani 1.0 .
P1x 0.5546(4) 0.2844(4) 0.2064(4) 0.0095(15) Uani 1.0 .
P1y -0.0426(5) -0.2936(4) -0.2075(4) 0.012(2) Uani 1.0 .
P2x 0.5666(5) -0.0485(4) 0.2219(4) 0.0090(15) Uani 1.0 .
P2y -0.0649(5) 0.0549(4) -0.2299(4) 0.0089(15) Uani 1.0 .
O1ax 0.3842(11) -0.0234(8) 0.1312(10) 0.010(2) Uiso 1.0 .
O1ay 0.1110(11) 0.0234(8) -0.1276(10) 0.012(2) Uiso 1.0 .
O1bx 0.6740(9) -0.0303(6) 0.1026(9) 0.010(2) Uiso 1.0 .
O1by -0.1942(9) 0.0221(6) -0.1403(9) 0.009(2) Uiso 1.0 .
O2x 0.5207(10) 0.1880(7) 0.0916(9) 0.009(2) Uiso 1.0 .
O2y -0.0248(11) -0.1903(8) -0.1132(10) 0.016(2) Uiso 1.0 .
O3ax 0.6818(11) 0.3573(8) 0.1732(9) 0.016(2) Uiso 1.0 .
O3ay -0.1858(12) -0.3570(9) -0.1877(10) 0.022(2) Uiso 1.0 .
O3bx 0.3930(9) 0.3396(7) 0.2063(9) 0.012(2) Uiso 1.0 .
O3by 0.1153(11) -0.3536(7) -0.1757(10) 0.023(2) Uiso 1.0 .
O4x 0.4419(10) 0.0654(8) -0.1679(10) 0.014(2) Uiso 1.0 .
O4y 0.0387(10) -0.0687(7) 0.1524(10) 0.012(2) Uiso 1.0 .
O5x 0.2105(10) 0.2498(8) -0.1284(10) 0.009(2) Uiso 1.0 .
O5y 0.2930(11) -0.2508(8) 0.1357(10) 0.014(2) Uiso 1.0 .
O6x 0.6269(9) 0.2377(6) 0.3895(9) 0.018(2) Uiso 1.0 .
O6y -0.1011(9) -0.2667(6) -0.4024(9) 0.014(2) Uiso 1.0 .
O7x 0.6259(10) 0.0200(7) 0.3774(9) 0.018(2) Uiso 1.0 .
O7y -0.0997(9) -0.0090(6) -0.3963(9) 0.012(2) Uiso 1.0 .
O8x 0.5783(11) -0.1670(8) 0.2697(10) 0.012(2) Uiso 1.0 .
O8y -0.0778(12) 0.1683(9) -0.2690(11) 0.019(2) Uiso 1.0 .
O9 0.3853(11) 0.0865(7) 0.5133(11) 0.037(2) Uiso 1.0 .
O10 0.0881(9) -0.1349(6) -0.5354(9) 0.024(2) Uiso 1.0 .
Na1 0.3711(11) 0.2891(10) 0.4647(10) 0.023(3) Uiso 0.61(3) .
Na2 0.341(2) 0.337(2) 0.448(2) 0.033(5) Uiso 0.39(3) .

loop_
_geom_angle_atom_site_label_1
_geom_angle_atom_site_label_2
_geom_angle_atom_site_label_3
_geom_angle
_geom_angle_site_symmetry_1
_geom_angle_site_symmetry_2
_geom_angle_site_symmetry_3
O1ax Ni.ax O1ay 83.8(4) 1_555 1_555 1_555
O1ax Ni.ax O2x 94.3(3) 1_555 1_555 1_555
O1ax Ni.ax O3ay 86.1(4) 1_555 1_555 2_555
O1ax Ni.ax O4x 86.0(3) 1_555 1_555 1_555
O1ax Ni.ax O5x 177.5(3) 1_555 1_555 1_555
O1ay Ni.ax O2x 164.0(3) 1_555 1_555 1_555
O1ay Ni.ax O3ay 93.0(4) 1_555 1_555 2_555
O1ay Ni.ax O4x 87.3(4) 1_555 1_555 1_555
O1ay Ni.ax O5x 93.8(3) 1_555 1_555 1_555
O2x Ni.ax O3ay 102.8(4) 1_555 1_555 2_555
O2x Ni.ax O4x 76.7(3) 1_555 1_555 1_555
O2x Ni.ax O5x 88.0(3) 1_555 1_555 1_555
O3ay Ni.ax O4x 172.0(4) 2_555 1_555 1_555
O3ay Ni.ax O5x 94.4(4) 2_555 1_555 1_555
O4x Ni.ax O5x 93.5(3) 1_555 1_555 1_555
O1ax Ni.ay O1ay 83.5(4) 1_555 1_555 1_555
O1ax Ni.ay O2y 167.8(4) 1_555 1_555 1_555
O1ax Ni.ay O3ax 90.9(4) 1_555 1_555 2_645
O1ax Ni.ay O4y 90.1(3) 1_555 1_555 1_555
O1ax Ni.ay O5y 91.6(4) 1_555 1_555 1_555
O1ay Ni.ay O2y 93.2(4) 1_555 1_555 1_555
O1ay Ni.ay O3ax 88.4(4) 1_555 1_555 2_645
O1ay Ni.ay O4y 84.1(3) 1_555 1_555 1_555
O1ay Ni.ay O5y 175.0(3) 1_555 1_555 1_555
O2y Ni.ay O3ax 100.7(4) 1_555 1_555 2_645
O2y Ni.ay O4y 77.9(3) 1_555 1_555 1_555
O2y Ni.ay O5y 91.5(4) 1_555 1_555 1_555
O3ax Ni.ay O4y 172.2(3) 2_645 1_555 1_555
O3ax Ni.ay O5y 92.7(4) 2_645 1_555 1_555
O4y Ni.ay O5y 95.0(3) 1_555 1_555 1_555
O1bx Ni.bx O1by 80.8(3) 1_555 1_555 1_655
O1bx Ni.bx O2x 97.5(3) 1_555 1_555 1_555
O1bx Ni.bx O3by 88.8(3) 1_555 1_555 2_655
O1bx Ni.bx O4x 84.0(3) 1_555 1_555 1_555
O1bx Ni.bx O5y 173.9(4) 1_555 1_555 2_655
O1by Ni.bx O2x 168.8(3) 1_655 1_555 1_555
O1by Ni.bx O3by 95.7(3) 1_655 1_555 2_655
O1by Ni.bx O4x 91.8(3) 1_655 1_555 1_555
O1by Ni.bx O5y 93.1(3) 1_655 1_555 2_655
O2x Ni.bx O3by 95.4(3) 1_555 1_555 2_655
O2x Ni.bx O4x 77.0(3) 1_555 1_555 1_555
O2x Ni.bx O5y 88.6(4) 1_555 1_555 2_655
O3by Ni.bx O4x 168.7(3) 2_655 1_555 1_555
O3by Ni.bx O5y 91.4(4) 2_655 1_555 2_655
O4x Ni.bx O5y 96.6(3) 1_555 1_555 2_655
O1bx Ni.by O1by 81.7(3) 1_455 1_555 1_555
O1bx Ni.by O2y 168.9(3) 1_455 1_555 1_555
O1bx Ni.by O3bx 96.2(3) 1_455 1_555 2_545
O1bx Ni.by O4y 91.3(3) 1_455 1_555 1_555
O1bx Ni.by O5x 90.9(3) 1_455 1_555 2_545
O1by Ni.by O2y 96.1(3) 1_555 1_555 1_555
O1by Ni.by O3bx 88.4(3) 1_555 1_555 2_545
O1by Ni.by O4y 87.4(3) 1_555 1_555 1_555
O1by Ni.by O5x 172.5(3) 1_555 1_555 2_545
O2y Ni.by O3bx 94.7(3) 1_555 1_555 2_545
O2y Ni.by O4y 77.7(3) 1_555 1_555 1_555
O2y Ni.by O5x 90.8(4) 1_555 1_555 2_545
O3bx Ni.by O4y 170.8(3) 2_545 1_555 1_555
O3bx Ni.by O5x 93.6(3) 2_545 1_555 2_545
O4y Ni.by O5x 91.5(3) 1_555 1_555 2_545
O2x P1x O3ax 113.4(5) 1_555 1_555 1_555
O2x P1x O3bx 111.2(5) 1_555 1_555 1_555
O2x P1x O6x 104.8(5) 1_555 1_555 1_555
O3ax P1x O3bx 112.8(5) 1_555 1_555 1_555
O3ax P1x O6x 108.2(5) 1_555 1_555 1_555
O3bx P1x O6x 105.7(4) 1_555 1_555 1_555
O2y P1y O3ay 112.2(6) 1_555 1_555 1_555
O2y P1y O3by 113.7(5) 1_555 1_555 1_555
O2y P1y O6y 107.4(5) 1_555 1_555 1_555
O3ay P1y O3by 113.5(6) 1_555 1_555 1_555
O3ay P1y O6y 101.8(4) 1_555 1_555 1_555
O3by P1y O6y 107.2(5) 1_555 1_555 1_555
O1ax P2x O1bx 108.9(5) 1_555 1_555 1_555
O1ax P2x O7x 110.0(5) 1_555 1_555 1_555
O1ax P2x O8x 108.2(5) 1_555 1_555 1_555
O1bx P2x O7x 111.0(5) 1_555 1_555 1_555
O1bx P2x O8x 108.0(5) 1_555 1_555 1_555
O7x P2x O8x 110.7(5) 1_555 1_555 1_555
O1ay P2y O1by 110.4(5) 1_555 1_555 1_555
O1ay P2y O7y 105.7(5) 1_555 1_555 1_555
O1ay P2y O8y 112.3(6) 1_555 1_555 1_555
O1by P2y O7y 108.1(5) 1_555 1_555 1_555
O1by P2y O8y 110.9(6) 1_555 1_555 1_555
O7y P2y O8y 109.2(5) 1_555 1_555 1_555
Ni.ax O1ax Ni.ay 95.9(3) 1_555 1_555 1_555
Ni.ax O1ax P2x 125.0(6) 1_555 1_555 1_555
Ni.ay O1ax P2x 131.9(6) 1_555 1_555 1_555
Ni.ax O1ay Ni.ay 96.8(4) 1_555 1_555 1_555
Ni.ax O1ay P2y 129.6(6) 1_555 1_555 1_555
Ni.ay O1ay P2y 129.5(6) 1_555 1_555 1_555
Ni.bx O1bx Ni.by 99.4(3) 1_555 1_555 1_655
Ni.bx O1bx P2x 122.0(5) 1_555 1_555 1_555
Ni.by O1bx P2x 137.9(5) 1_655 1_555 1_555
Ni.bx O1by Ni.by 98.0(3) 1_455 1_555 1_555
Ni.bx O1by P2y 129.7(5) 1_455 1_555 1_555
Ni.by O1by P2y 125.6(5) 1_555 1_555 1_555
Ni.ax O2x Ni.bx 105.9(4) 1_555 1_555 1_555
Ni.ax O2x P1x 126.1(5) 1_555 1_555 1_555
Ni.bx O2x P1x 128.0(5) 1_555 1_555 1_555
Ni.ay O2y Ni.by 104.4(4) 1_555 1_555 1_555
Ni.ay O2y P1y 125.7(6) 1_555 1_555 1_555
Ni.by O2y P1y 128.4(6) 1_555 1_555 1_555
Ni.ay O3ax P1x 141.0(6) 2_655 1_555 1_555
Ni.ax O3ay P1y 137.5(6) 2_545 1_555 1_555
Ni.ax O3ay O9 113.2(4) 2_545 1_555 2_545
P1y O3ay O9 107.6(5) 1_555 1_555 2_545
Ni.by O3bx P1x 131.5(5) 2_555 1_555 1_555
Ni.by O3bx Na1 123.0(4) 2_555 1_555 1_555
Ni.by O3bx Na2 113.2(6) 2_555 1_555 1_555
P1x O3bx Na1 99.9(5) 1_555 1_555 1_555
P1x O3bx Na2 113.4(7) 1_555 1_555 1_555
Na1 O3bx Na2 16.5(5) 1_555 1_555 1_555
Ni.bx O3by P1y 140.7(6) 2_645 1_555 1_555
Ni.ax O4x Ni.bx 95.0(3) 1_555 1_555 1_555
Ni.ax O4x O9 132.4(4) 1_555 1_555 1_554
Ni.bx O4x O9 118.8(4) 1_555 1_555 1_554
Ni.ay O4y Ni.by 95.5(3) 1_555 1_555 1_555
Ni.ay O4y O10 123.8(4) 1_555 1_555 1_556
Ni.by O4y O10 115.2(4) 1_555 1_555 1_556
Ni.ax O5x Ni.by 114.9(4) 1_555 1_555 2_555
Ni.ay O5y Ni.bx 118.3(4) 1_555 1_555 2_645
P1x O6x O10 104.2(4) 1_555 1_555 2_655
P1x O6x Na1 91.3(4) 1_555 1_555 1_555
P1x O6x Na2 83.7(5) 1_555 1_555 1_555
O10 O6x Na1 114.4(4) 2_655 1_555 1_555
O10 O6x Na2 108.0(4) 2_655 1_555 1_555
Na1 O6x Na2 11.5(3) 1_555 1_555 1_555
P1y O6y O9 100.0(4) 1_555 1_555 2_545
P1y O6y O10 119.8(4) 1_555 1_555 1_555
P1y O6y Na1 107.5(4) 1_555 1_555 2_545
P1y O6y Na2 106.9(5) 1_555 1_555 2_545
O9 O6y O10 139.5(3) 2_545 1_555 1_555
O9 O6y Na1 58.1(4) 2_545 1_555 2_545
O9 O6y Na2 74.5(7) 2_545 1_555 2_545
O10 O6y Na1 111.0(4) 1_555 1_555 2_545
O10 O6y Na2 98.6(6) 1_555 1_555 2_545
Na1 O6y Na2 16.4(4) 2_545 1_555 2_545
P2x O7x O9 115.8(5) 1_555 1_555 1_555
P2x O7x Na2 85.8(5) 1_555 1_555 2_646
O9 O7x Na2 91.1(4) 1_555 1_555 2_646
P2y O7y O10 134.5(4) 1_555 1_555 1_555
P2y O7y Na2 117.1(5) 1_555 1_555 2_545
O10 O7y Na2 89.6(4) 1_555 1_555 2_545
P2x O8x Na1 118.9(6) 1_555 1_555 2_646
P2x O8x Na2 103.0(8) 1_555 1_555 2_646
Na1 O8x Na2 16.8(4) 2_646 1_555 2_646
P2y O8y O10 158.7(6) 1_555 1_555 2_554
O3ay O9 O4x 153.9(4) 2_555 1_555 1_556
O3ay O9 O6y 48.7(3) 2_555 1_555 2_555
O3ay O9 O7x 88.9(4) 2_555 1_555 1_555
O3ay O9 Na1 67.3(3) 2_555 1_555 1_555
O3ay O9 Na2 65.3(4) 2_555 1_555 1_555
O4x O9 O6y 106.8(4) 1_556 1_555 2_555
O4x O9 O7x 117.2(4) 1_556 1_555 1_555
O4x O9 Na1 104.5(4) 1_556 1_555 1_555
O4x O9 Na2 104.8(4) 1_556 1_555 1_555
O6y O9 O7x 133.6(4) 2_555 1_555 1_555
O6y O9 Na1 47.8(3) 2_555 1_555 1_555
O6y O9 Na2 44.0(3) 2_555 1_555 1_555
O7x O9 Na1 104.6(4) 1_555 1_555 1_555
O7x O9 Na2 107.5(4) 1_555 1_555 1_555
Na1 O9 Na2 3.8(3) 1_555 1_555 1_555
O4y O10 O6x 118.8(4) 1_554 1_555 2_645
O4y O10 O6y 130.0(4) 1_554 1_555 1_555
O4y O10 O7y 106.4(4) 1_554 1_555 1_555
O4y O10 O8y 75.9(3) 1_554 1_555 2_544
O6x O10 O6y 89.0(3) 2_645 1_555 1_555
O6x O10 O7y 131.5(3) 2_645 1_555 1_555
O6x O10 O8y 69.5(3) 2_645 1_555 2_544
O6y O10 O7y 73.9(3) 1_555 1_555 1_555
O6y O10 O8y 77.0(3) 1_555 1_555 2_544
O7y O10 O8y 143.0(4) 1_555 1_555 2_544
O3bx Na1 O6x 62.4(3) 1_555 1_555 1_555
O3bx Na1 O6y 101.8(4) 1_555 1_555 2_555
O3bx Na1 O8x 145.7(6) 1_555 1_555 2_656
O3bx Na1 O9 114.1(5) 1_555 1_555 1_555
O3bx Na1 Na2 70.7(15) 1_555 1_555 1_555
O6x Na1 O6y 136.5(5) 1_555 1_555 2_555
O6x Na1 O8x 112.7(5) 1_555 1_555 2_656
O6x Na1 O9 76.8(5) 1_555 1_555 1_555
O6x Na1 Na2 120(2) 1_555 1_555 1_555
O6y Na1 O8x 102.0(4) 2_555 1_555 2_656
O6y Na1 O9 74.1(4) 2_555 1_555 1_555
O6y Na1 Na2 87(2) 2_555 1_555 1_555
O8x Na1 O9 96.1(5) 2_656 1_555 1_555
O8x Na1 Na2 86(2) 2_656 1_555 1_555
O9 Na1 Na2 161(2) 1_555 1_555 1_555
O3bx Na2 O6x 57.2(5) 1_555 1_555 1_555
O3bx Na2 O6y 103.9(6) 1_555 1_555 2_555
O3bx Na2 O7x 117.8(9) 1_555 1_555 2_656
O3bx Na2 O7y 99.7(8) 1_555 1_555 2_555
O3bx Na2 O8x 152.4(8) 1_555 1_555 2_656
O3bx Na2 O9 97.4(8) 1_555 1_555 1_555
O3bx Na2 Na1 93(2) 1_555 1_555 1_555
O6x Na2 O6y 116.0(9) 1_555 1_555 2_555
O6x Na2 O7x 120.4(5) 1_555 1_555 2_656
O6x Na2 O7y 153.5(7) 1_555 1_555 2_555
O6x Na2 O8x 98.5(7) 1_555 1_555 2_656
O6x Na2 O9 62.1(5) 1_555 1_555 1_555
O6x Na2 Na1 48.7(14) 1_555 1_555 1_555
O6y Na2 O7x 121.7(7) 2_555 1_555 2_656
O6y Na2 O7y 79.9(6) 2_555 1_555 2_555
O6y Na2 O8x 98.6(6) 2_555 1_555 2_656
O6y Na2 O9 61.5(6) 2_555 1_555 1_555
O6y Na2 Na1 77(2) 2_555 1_555 1_555
O7x Na2 O7y 55.6(5) 2_656 1_555 2_555
O7x Na2 O8x 60.3(5) 2_656 1_555 2_656
O7x Na2 O9 139.7(6) 2_656 1_555 1_555
O7x Na2 Na1 135(2) 2_656 1_555 1_555
O7y Na2 O8x 99.8(7) 2_555 1_555 2_656
O7y Na2 O9 140.5(5) 2_555 1_555 1_555
O7y Na2 Na1 156(2) 2_555 1_555 1_555
O8x Na2 O9 79.4(7) 2_656 1_555 1_555
O8x Na2 Na1 77(2) 2_656 1_555 1_555
O9 Na2 Na1 15.3(13) 1_555 1_555 1_555

loop_
_geom_bond_atom_site_label_1
_geom_bond_atom_site_label_2
_geom_bond_distance
_geom_bond_site_symmetry_1
_geom_bond_site_symmetry_2
Ni.ax O1ax 2.075(9) 1_555 1_555
Ni.ax O1ay 2.041(9) 1_555 1_555
Ni.ax O2x 2.010(8) 1_555 1_555
Ni.ax O3ay 2.060(10) 1_555 2_555
Ni.ax O4x 2.205(9) 1_555 1_555
Ni.ax O5x 2.092(9) 1_555 1_555
Ni.ay O1ax 2.061(9) 1_555 1_555
Ni.ay O1ay 2.067(10) 1_555 1_555
Ni.ay O2y 2.036(9) 1_555 1_555
Ni.ay O3ax 2.005(9) 1_555 2_645
Ni.ay O4y 2.182(9) 1_555 1_555
Ni.ay O5y 2.143(10) 1_555 1_555
Ni.bx O1bx 2.048(8) 1_555 1_555
Ni.bx O1by 2.062(8) 1_555 1_655
Ni.bx O2x 2.033(9) 1_555 1_555
Ni.bx O3by 1.996(8) 1_555 2_655
Ni.bx O4x 2.171(8) 1_555 1_555
Ni.bx O5y 2.107(10) 1_555 2_655
Ni.by O1bx 2.022(8) 1_555 1_455
Ni.by O1by 2.048(8) 1_555 1_555
Ni.by O2y 2.047(9) 1_555 1_555
Ni.by O3bx 2.014(8) 1_555 2_545
Ni.by O4y 2.178(8) 1_555 1_555
Ni.by O5x 2.139(9) 1_555 2_545
P1x O2x 1.545(9) 1_555 1_555
P1x O3ax 1.500(10) 1_555 1_555
P1x O3bx 1.526(8) 1_555 1_555
P1x O6x 1.604(8) 1_555 1_555
P1y O2y 1.529(10) 1_555 1_555
P1y O3ay 1.495(11) 1_555 1_555
P1y O3by 1.488(9) 1_555 1_555
P1y O6y 1.612(8) 1_555 1_555
P2x O1ax 1.539(9) 1_555 1_555
P2x O1bx 1.541(8) 1_555 1_555
P2x O7x 1.538(8) 1_555 1_555
P2x O8x 1.566(11) 1_555 1_555
P2y O1ay 1.538(9) 1_555 1_555
P2y O1by 1.541(8) 1_555 1_555
P2y O7y 1.577(8) 1_555 1_555
P2y O8y 1.487(11) 1_555 1_555
O3ay O9 2.874(12) 1_555 2_545
O3bx Na1 2.322(11) 1_555 1_555
O3bx Na2 2.194(15) 1_555 1_555
O4x O9 2.602(12) 1_555 1_554
O4y O10 2.678(11) 1_555 1_556
O6x O10 2.869(11) 1_555 2_655
O6x Na1 2.486(12) 1_555 1_555
O6x Na2 2.87(2) 1_555 1_555
O6y O9 2.973(11) 1_555 2_545
O6y O10 2.756(11) 1_555 1_555
O6y Na1 2.288(10) 1_555 2_545
O6y Na2 2.35(2) 1_555 2_545
O7x O9 2.715(12) 1_555 1_555
O7x Na2 2.74(2) 1_555 2_646
O7y O10 2.732(11) 1_555 1_555
O7y Na2 2.77(2) 1_555 2_545
O8x Na1 2.225(11) 1_555 2_646
O8x Na2 2.28(2) 1_555 2_646
O8y O10 2.998(13) 1_555 2_554
O9 Na1 2.63(2) 1_555 1_555
O9 Na2 3.26(3) 1_555 1_555
Na1 Na2 0.66(2) 1_555 1_555
